data_4025687
loop_
_publ_author_name
'Michael G. Brant'
'Caleb M. Bromba'
'Jeremy E. Wulff'

_publ_contact_author_address 'Dept. of Chemistry.  University of Victoria.'
_publ_contact_author_email wulff@uvic.ca
_publ_contact_author_name 'Jeremy Wulff'
_publ_section_title
;
 Tandem Vinylogous 1,2-Addition/Anionic Oxy-Cope Reaction Leading from
 Butadiene Sulfone to an Orthogonally Functionalized Bicycle
;
_journal_name_full 'Journal of Organic Chemistry'
_journal_page_first 6312
_journal_page_last 6315
_journal_paper_doi 10.1021/jo101389c
_journal_volume 75
_journal_year 2010
_chemical_formula_moiety 'C18 H24 O3 S'
_chemical_formula_sum 'C18 H24 O3 S'
_chemical_formula_weight 320.43
_chemical_name_systematic
; 
 ? 
;
_space_group_IT_number 56
_symmetry_cell_setting orthorhombic
_symmetry_space_group_name_Hall '-P 2ab 2ac'
_symmetry_space_group_name_H-M 'P c c n'
_atom_sites_solution_hydrogens geom
_atom_sites_solution_primary direct
_atom_sites_solution_secondary difmap
_audit_creation_method SHELXL-97
_cell_angle_alpha 90.00
_cell_angle_beta 90.00
_cell_angle_gamma 90.00
_cell_formula_units_Z 8
_cell_length_a 12.2547(2)
_cell_length_b 27.5395(5)
_cell_length_c 9.9291(2)
_cell_measurement_reflns_used 5882
_cell_measurement_temperature 100(2)
_cell_measurement_theta_max 68.41
_cell_measurement_theta_min 3.21
_cell_volume 3350.96(11)
_computing_cell_refinement 'Bruker SAINT v7.60A'
_computing_data_collection 'Bruker APEX-II v2009-7'
_computing_data_reduction 'Bruker SAINT v7.60A'
_computing_structure_refinement 'SHELXL-97 (Sheldrick, 2008)'
_computing_structure_solution 'SHELXS-97 (Sheldrick, 2008)'
_diffrn_ambient_temperature 100(2)
_diffrn_detector_area_resol_mean 8.33
_diffrn_measured_fraction_theta_full 0.991
_diffrn_measured_fraction_theta_max 0.991
_diffrn_measurement_device_type 'Bruker APEX'
_diffrn_measurement_method 'combination of \w and \f-scans '
_diffrn_radiation_monochromator graphite
_diffrn_radiation_source 'fine-focus sealed tube'
_diffrn_radiation_type CuK\a
_diffrn_radiation_wavelength 1.54178
_diffrn_reflns_av_R_equivalents 0.0466
_diffrn_reflns_av_sigmaI/netI 0.0235
_diffrn_reflns_limit_h_max 14
_diffrn_reflns_limit_h_min -14
_diffrn_reflns_limit_k_max 33
_diffrn_reflns_limit_k_min -33
_diffrn_reflns_limit_l_max 9
_diffrn_reflns_limit_l_min -11
_diffrn_reflns_number 30135
_diffrn_reflns_theta_full 69.65
_diffrn_reflns_theta_max 69.65
_diffrn_reflns_theta_min 3.21
_exptl_absorpt_coefficient_mu 1.794
_exptl_absorpt_correction_T_max 0.8135
_exptl_absorpt_correction_T_min 0.6957
_exptl_absorpt_correction_type numerical
_exptl_absorpt_process_details 'SADABS, Sheldrick, 2008'
_exptl_crystal_colour colorless
_exptl_crystal_density_diffrn 1.270
_exptl_crystal_density_method 'not measured'
_exptl_crystal_description block
_exptl_crystal_F_000 1376
_exptl_crystal_size_max 0.22
_exptl_crystal_size_mid 0.18
_exptl_crystal_size_min 0.12
_refine_diff_density_max 0.436
_refine_diff_density_min -0.326
_refine_diff_density_rms 0.051
_refine_ls_extinction_method none
_refine_ls_goodness_of_fit_ref 1.028
_refine_ls_hydrogen_treatment constr
_refine_ls_matrix_type full
_refine_ls_number_parameters 201
_refine_ls_number_reflns 3131
_refine_ls_number_restraints 0
_refine_ls_restrained_S_all 1.028
_refine_ls_R_factor_all 0.0498
_refine_ls_R_factor_gt 0.0400
_refine_ls_shift/su_max 0.002
_refine_ls_shift/su_mean 0.000
_refine_ls_structure_factor_coef Fsqd
_refine_ls_weighting_details 'calc w=1/[\s^2^(Fo^2^)+(0.0502P)^2^+2.7070P] where P=(Fo^2^+2Fc^2^)/3'
_refine_ls_weighting_scheme calc
_refine_ls_wR_factor_gt 0.0980
_refine_ls_wR_factor_ref 0.1044
_reflns_number_gt 2614
_reflns_number_total 3131
_reflns_threshold_expression >2sigma(I)
_cod_data_source_file jo101389c_si_002.cif
_cod_data_source_block uvic04a
_cod_database_code 4025687

loop_
_symmetry_equiv_pos_as_xyz
'x, y, z'
'-x+1/2, -y+1/2, z'
'-x, y+1/2, -z+1/2'
'x+1/2, -y, -z+1/2'
'-x, -y, -z'
'x-1/2, y-1/2, -z'
'x, -y-1/2, z-1/2'
'-x-1/2, y, z-1/2'

loop_
_atom_site_label
_atom_site_type_symbol
_atom_site_fract_x
_atom_site_fract_y
_atom_site_fract_z
_atom_site_U_iso_or_equiv
_atom_site_adp_type
_atom_site_occupancy
_atom_site_symmetry_multiplicity
_atom_site_calc_flag
_atom_site_refinement_flags
_atom_site_disorder_assembly
_atom_site_disorder_group
S1 S 0.69803(4) 0.440607(16) 0.54443(5) 0.01972(14) Uani 1 1 d . . .
O1 O 0.68501(11) 0.48142(5) 0.45328(13) 0.0246(3) Uani 1 1 d . . .
O2 O 0.80839(11) 0.42346(5) 0.56654(14) 0.0259(3) Uani 1 1 d . . .
O3 O 0.40208(10) 0.42161(5) 0.61440(13) 0.0236(3) Uani 1 1 d . . .
H3 H 0.3654 0.4470 0.6026 0.028 Uiso 1 1 calc R . .
C1 C 0.61509(15) 0.39005(6) 0.49300(19) 0.0208(4) Uani 1 1 d . . .
H1A H 0.5461 0.4026 0.4520 0.025 Uiso 1 1 calc R . .
C2 C 0.58793(15) 0.36505(7) 0.62645(19) 0.0223(4) Uani 1 1 d . . .
H2A H 0.6492 0.3438 0.6539 0.027 Uiso 1 1 calc R . .
H2B H 0.5219 0.3447 0.6157 0.027 Uiso 1 1 calc R . .
C3 C 0.56788(15) 0.40411(7) 0.73533(19) 0.0207(4) Uani 1 1 d . . .
H3A H 0.5916 0.3909 0.8245 0.025 Uiso 1 1 calc R . .
C4 C 0.63470(16) 0.45107(7) 0.70457(19) 0.0208(4) Uani 1 1 d . . .
H4A H 0.6925 0.4553 0.7748 0.025 Uiso 1 1 calc R . .
C5 C 0.55501(15) 0.49434(7) 0.71094(19) 0.0225(4) Uani 1 1 d . . .
H5A H 0.5262 0.5008 0.6184 0.027 Uiso 1 1 calc R . .
C6 C 0.46275(16) 0.47401(7) 0.7980(2) 0.0240(4) Uani 1 1 d . . .
H6A H 0.3950 0.4931 0.7858 0.029 Uiso 1 1 calc R . .
H6B H 0.4831 0.4744 0.8945 0.029 Uiso 1 1 calc R . .
C7 C 0.44792(15) 0.42190(7) 0.74735(19) 0.0214(4) Uani 1 1 d . . .
C8 C 0.38276(15) 0.39013(7) 0.8413(2) 0.0234(4) Uani 1 1 d . . .
H8A H 0.4049 0.3894 0.9329 0.028 Uiso 1 1 calc R . .
C9 C 0.29764(16) 0.36322(7) 0.8079(2) 0.0251(4) Uani 1 1 d . . .
H9A H 0.2761 0.3634 0.7160 0.030 Uiso 1 1 calc R . .
C10 C 0.23224(17) 0.33246(8) 0.9026(2) 0.0316(5) Uani 1 1 d . . .
H10A H 0.2358 0.2985 0.8737 0.047 Uiso 1 1 calc R . .
H10B H 0.1561 0.3434 0.9021 0.047 Uiso 1 1 calc R . .
H10C H 0.2620 0.3354 0.9938 0.047 Uiso 1 1 calc R . .
C11 C 0.67568(16) 0.35910(7) 0.3883(2) 0.0256(4) Uani 1 1 d . . .
H11A H 0.7045 0.3805 0.3166 0.031 Uiso 1 1 calc R . .
H11B H 0.7385 0.3429 0.4321 0.031 Uiso 1 1 calc R . .
C12 C 0.60244(16) 0.32104(7) 0.3258(2) 0.0248(4) Uani 1 1 d . . .
C13 C 0.59100(18) 0.27487(8) 0.3815(2) 0.0316(5) Uani 1 1 d . . .
H13A H 0.6312 0.2664 0.4599 0.038 Uiso 1 1 calc R . .
C14 C 0.5214(2) 0.24119(8) 0.3234(2) 0.0379(6) Uani 1 1 d . . .
H14A H 0.5152 0.2097 0.3616 0.045 Uiso 1 1 calc R . .
C15 C 0.46121(19) 0.25290(9) 0.2110(2) 0.0367(5) Uani 1 1 d . . .
H15A H 0.4127 0.2298 0.1726 0.044 Uiso 1 1 calc R . .
C16 C 0.47189(18) 0.29851(8) 0.1544(2) 0.0343(5) Uani 1 1 d . . .
H16A H 0.4304 0.3068 0.0769 0.041 Uiso 1 1 calc R . .
C17 C 0.54295(17) 0.33215(8) 0.2101(2) 0.0285(5) Uani 1 1 d . . .
H17A H 0.5512 0.3631 0.1691 0.034 Uiso 1 1 calc R . .
C18 C 0.60727(18) 0.54064(7) 0.7655(2) 0.0305(5) Uani 1 1 d . . .
H18A H 0.6655 0.5512 0.7045 0.046 Uiso 1 1 calc R . .
H18B H 0.6380 0.5343 0.8549 0.046 Uiso 1 1 calc R . .
H18C H 0.5519 0.5662 0.7721 0.046 Uiso 1 1 calc R . .

loop_
_atom_site_aniso_label
_atom_site_aniso_U_11
_atom_site_aniso_U_22
_atom_site_aniso_U_33
_atom_site_aniso_U_23
_atom_site_aniso_U_13
_atom_site_aniso_U_12
S1 0.0215(2) 0.0207(2) 0.0169(2) 0.00033(17) 0.00030(17) -0.00030(17)
O1 0.0315(8) 0.0229(7) 0.0192(7) 0.0032(5) 0.0022(6) 0.0003(5)
O2 0.0233(7) 0.0289(7) 0.0255(8) -0.0004(6) -0.0001(6) 0.0010(6)
O3 0.0273(7) 0.0262(7) 0.0172(7) -0.0005(5) -0.0044(6) 0.0051(5)
C1 0.0226(9) 0.0205(9) 0.0192(10) -0.0028(7) 0.0000(8) -0.0029(7)
C2 0.0237(9) 0.0220(9) 0.0211(10) 0.0002(8) 0.0026(8) 0.0003(8)
C3 0.0236(10) 0.0233(10) 0.0153(9) 0.0012(7) -0.0002(7) 0.0003(7)
C4 0.0248(10) 0.0237(10) 0.0140(9) -0.0001(7) -0.0018(7) 0.0006(8)
C5 0.0247(10) 0.0232(10) 0.0196(10) -0.0017(7) -0.0010(8) 0.0025(8)
C6 0.0274(10) 0.0257(10) 0.0188(10) -0.0028(8) -0.0008(8) 0.0024(8)
C7 0.0244(10) 0.0257(10) 0.0141(9) -0.0013(7) -0.0019(7) 0.0018(8)
C8 0.0241(10) 0.0292(10) 0.0169(10) -0.0017(8) 0.0001(8) 0.0039(8)
C9 0.0265(10) 0.0273(10) 0.0216(11) -0.0022(8) 0.0010(8) 0.0033(8)
C10 0.0291(11) 0.0361(12) 0.0298(12) -0.0004(9) 0.0012(9) -0.0034(9)
C11 0.0271(10) 0.0274(10) 0.0223(11) -0.0039(8) 0.0062(8) -0.0022(8)
C12 0.0259(10) 0.0259(10) 0.0227(11) -0.0062(8) 0.0090(8) 0.0000(8)
C13 0.0410(12) 0.0305(11) 0.0233(11) -0.0018(9) 0.0055(9) 0.0003(9)
C14 0.0548(15) 0.0260(11) 0.0328(13) -0.0048(9) 0.0138(11) -0.0086(10)
C15 0.0373(12) 0.0350(12) 0.0379(14) -0.0168(10) 0.0077(10) -0.0067(10)
C16 0.0336(12) 0.0385(13) 0.0309(12) -0.0102(9) 0.0006(9) 0.0040(9)
C17 0.0347(11) 0.0252(10) 0.0256(11) -0.0029(8) 0.0069(9) 0.0025(9)
C18 0.0344(12) 0.0230(10) 0.0341(12) -0.0039(9) -0.0003(9) 0.0006(8)

loop_
_atom_type_symbol
_atom_type_description
_atom_type_scat_dispersion_real
_atom_type_scat_dispersion_imag
_atom_type_scat_source
C C 0.0181 0.0091 'International Tables Vol C Tables 4.2.6.8 and 6.1.1.4'
H H 0.0000 0.0000 'International Tables Vol C Tables 4.2.6.8 and 6.1.1.4'
O O 0.0492 0.0322 'International Tables Vol C Tables 4.2.6.8 and 6.1.1.4'
S S 0.3331 0.5567 'International Tables Vol C Tables 4.2.6.8 and 6.1.1.4'

loop_
_geom_angle_atom_site_label_1
_geom_angle_atom_site_label_2
_geom_angle_atom_site_label_3
_geom_angle
_geom_angle_site_symmetry_1
_geom_angle_site_symmetry_3
_geom_angle_publ_flag
O2 S1 O1 116.69(8) . . ?
O2 S1 C4 108.78(9) . . ?
O1 S1 C4 112.39(8) . . ?
O2 S1 C1 108.56(8) . . ?
O1 S1 C1 111.12(9) . . ?
C4 S1 C1 97.56(9) . . ?
C2 C1 C11 116.22(16) . . ?
C2 C1 S1 103.03(13) . . ?
C11 C1 S1 110.41(13) . . ?
C1 C2 C3 109.12(15) . . ?
C2 C3 C7 115.07(15) . . ?
C2 C3 C4 110.89(15) . . ?
C7 C3 C4 104.48(15) . . ?
C5 C4 C3 107.46(15) . . ?
C5 C4 S1 115.77(13) . . ?
C3 C4 S1 105.52(12) . . ?
C18 C5 C6 114.55(17) . . ?
C18 C5 C4 113.23(16) . . ?
C6 C5 C4 102.03(15) . . ?
C5 C6 C7 104.19(15) . . ?
O3 C7 C8 111.02(15) . . ?
O3 C7 C6 110.72(15) . . ?
C8 C7 C6 113.80(16) . . ?
O3 C7 C3 107.34(14) . . ?
C8 C7 C3 111.44(15) . . ?
C6 C7 C3 102.03(15) . . ?
C9 C8 C7 126.04(18) . . ?
C8 C9 C10 125.60(19) . . ?
C12 C11 C1 112.05(16) . . ?
C13 C12 C17 118.35(19) . . ?
C13 C12 C11 121.91(19) . . ?
C17 C12 C11 119.74(18) . . ?
C14 C13 C12 120.5(2) . . ?
C15 C14 C13 120.7(2) . . ?
C14 C15 C16 119.5(2) . . ?
C15 C16 C17 120.3(2) . . ?
C16 C17 C12 120.7(2) . . ?
C7 O3 H3 109.5 . . ?
C2 C1 H1A 109.0 . . ?
C11 C1 H1A 109.0 . . ?
S1 C1 H1A 109.0 . . ?
C1 C2 H2A 109.9 . . ?
C3 C2 H2A 109.9 . . ?
C1 C2 H2B 109.9 . . ?
C3 C2 H2B 109.9 . . ?
H2A C2 H2B 108.3 . . ?
C2 C3 H3A 108.7 . . ?
C7 C3 H3A 108.7 . . ?
C4 C3 H3A 108.7 . . ?
C5 C4 H4A 109.3 . . ?
C3 C4 H4A 109.3 . . ?
S1 C4 H4A 109.3 . . ?
C18 C5 H5A 108.9 . . ?
C6 C5 H5A 108.9 . . ?
C4 C5 H5A 108.9 . . ?
C5 C6 H6A 110.9 . . ?
C7 C6 H6A 110.9 . . ?
C5 C6 H6B 110.9 . . ?
C7 C6 H6B 110.9 . . ?
H6A C6 H6B 108.9 . . ?
C9 C8 H8A 117.0 . . ?
C7 C8 H8A 117.0 . . ?
C8 C9 H9A 117.2 . . ?
C10 C9 H9A 117.2 . . ?
C9 C10 H10A 109.5 . . ?
C9 C10 H10B 109.5 . . ?
H10A C10 H10B 109.5 . . ?
C9 C10 H10C 109.5 . . ?
H10A C10 H10C 109.5 . . ?
H10B C10 H10C 109.5 . . ?
C12 C11 H11A 109.2 . . ?
C1 C11 H11A 109.2 . . ?
C12 C11 H11B 109.2 . . ?
C1 C11 H11B 109.2 . . ?
H11A C11 H11B 107.9 . . ?
C14 C13 H13A 119.8 . . ?
C12 C13 H13A 119.8 . . ?
C15 C14 H14A 119.6 . . ?
C13 C14 H14A 119.6 . . ?
C14 C15 H15A 120.3 . . ?
C16 C15 H15A 120.3 . . ?
C15 C16 H16A 119.9 . . ?
C17 C16 H16A 119.9 . . ?
C16 C17 H17A 119.7 . . ?
C12 C17 H17A 119.7 . . ?
C5 C18 H18A 109.5 . . ?
C5 C18 H18B 109.5 . . ?
H18A C18 H18B 109.5 . . ?
C5 C18 H18C 109.5 . . ?
H18A C18 H18C 109.5 . . ?
H18B C18 H18C 109.5 . . ?

loop_
_geom_bond_atom_site_label_1
_geom_bond_atom_site_label_2
_geom_bond_distance
_geom_bond_site_symmetry_2
_geom_bond_publ_flag
S1 O2 1.4492(14) . ?
S1 O1 1.4517(13) . ?
S1 C4 1.7927(19) . ?
S1 C1 1.7980(18) . ?
O3 C7 1.435(2) . ?
C1 C2 1.530(3) . ?
C1 C11 1.536(3) . ?
C2 C3 1.545(3) . ?
C3 C7 1.554(3) . ?
C3 C4 1.561(3) . ?
C4 C5 1.542(3) . ?
C5 C6 1.529(3) . ?
C5 C18 1.526(3) . ?
C6 C7 1.531(3) . ?
C7 C8 1.508(3) . ?
C8 C9 1.322(3) . ?
C9 C10 1.498(3) . ?
C11 C12 1.513(3) . ?
C12 C13 1.394(3) . ?
C12 C17 1.394(3) . ?
C13 C14 1.386(3) . ?
C14 C15 1.376(3) . ?
C15 C16 1.382(3) . ?
C16 C17 1.387(3) . ?
O3 H3 0.8400 . ?
C1 H1A 1.0000 . ?
C2 H2A 0.9900 . ?
C2 H2B 0.9900 . ?
C3 H3A 1.0000 . ?
C4 H4A 1.0000 . ?
C5 H5A 1.0000 . ?
C6 H6A 0.9900 . ?
C6 H6B 0.9900 . ?
C8 H8A 0.9500 . ?
C9 H9A 0.9500 . ?
C10 H10A 0.9800 . ?
C10 H10B 0.9800 . ?
C10 H10C 0.9800 . ?
C11 H11A 0.9900 . ?
C11 H11B 0.9900 . ?
C13 H13A 0.9500 . ?
C14 H14A 0.9500 . ?
C15 H15A 0.9500 . ?
C16 H16A 0.9500 . ?
C17 H17A 0.9500 . ?
C18 H18A 0.9800 . ?
C18 H18B 0.9800 . ?
C18 H18C 0.9800 . ?

loop_
_geom_hbond_atom_site_label_D
_geom_hbond_atom_site_label_H
_geom_hbond_atom_site_label_A
_geom_hbond_distance_DH
_geom_hbond_distance_HA
_geom_hbond_distance_DA
_geom_hbond_angle_DHA
_geom_hbond_site_symmetry_A
O3 H3 O1 0.84 2.14 2.9534(18) 163.4 5_666

loop_
_geom_torsion_atom_site_label_1
_geom_torsion_atom_site_label_2
_geom_torsion_atom_site_label_3
_geom_torsion_atom_site_label_4
_geom_torsion
_geom_torsion_site_symmetry_1
_geom_torsion_site_symmetry_2
_geom_torsion_site_symmetry_3
_geom_torsion_site_symmetry_4
_geom_torsion_publ_flag
O2 S1 C1 C2 80.87(13) . . . . ?
O1 S1 C1 C2 -149.51(12) . . . . ?
C4 S1 C1 C2 -31.91(13) . . . . ?
O2 S1 C1 C11 -43.88(16) . . . . ?
O1 S1 C1 C11 85.74(15) . . . . ?
C4 S1 C1 C11 -156.66(14) . . . . ?
C11 C1 C2 C3 159.20(16) . . . . ?
S1 C1 C2 C3 38.34(17) . . . . ?
C1 C2 C3 C7 89.44(19) . . . . ?
C1 C2 C3 C4 -28.9(2) . . . . ?
C2 C3 C4 C5 128.97(16) . . . . ?
C7 C3 C4 C5 4.44(18) . . . . ?
C2 C3 C4 S1 4.90(18) . . . . ?
C7 C3 C4 S1 -119.64(13) . . . . ?
O2 S1 C4 C5 144.79(14) . . . . ?
O1 S1 C4 C5 14.00(17) . . . . ?
C1 S1 C4 C5 -102.61(15) . . . . ?
O2 S1 C4 C3 -96.54(13) . . . . ?
O1 S1 C4 C3 132.67(12) . . . . ?
C1 S1 C4 C3 16.06(14) . . . . ?
C3 C4 C5 C18 145.75(17) . . . . ?
S1 C4 C5 C18 -96.65(18) . . . . ?
C3 C4 C5 C6 22.12(18) . . . . ?
S1 C4 C5 C6 139.72(14) . . . . ?
C18 C5 C6 C7 -163.92(16) . . . . ?
C4 C5 C6 C7 -41.18(18) . . . . ?
C5 C6 C7 O3 -69.66(18) . . . . ?
C5 C6 C7 C8 164.48(16) . . . . ?
C5 C6 C7 C3 44.32(18) . . . . ?
C2 C3 C7 O3 -34.6(2) . . . . ?
C4 C3 C7 O3 87.24(17) . . . . ?
C2 C3 C7 C8 87.16(19) . . . . ?
C4 C3 C7 C8 -151.01(15) . . . . ?
C2 C3 C7 C6 -151.04(16) . . . . ?
C4 C3 C7 C6 -29.22(17) . . . . ?
O3 C7 C8 C9 3.1(3) . . . . ?
C6 C7 C8 C9 128.8(2) . . . . ?
C3 C7 C8 C9 -116.5(2) . . . . ?
C7 C8 C9 C10 -178.84(19) . . . . ?
C2 C1 C11 C12 72.4(2) . . . . ?
S1 C1 C11 C12 -170.74(14) . . . . ?
C1 C11 C12 C13 -89.3(2) . . . . ?
C1 C11 C12 C17 89.8(2) . . . . ?
C17 C12 C13 C14 -0.5(3) . . . . ?
C11 C12 C13 C14 178.57(19) . . . . ?
C12 C13 C14 C15 -1.0(3) . . . . ?
C13 C14 C15 C16 1.1(3) . . . . ?
C14 C15 C16 C17 0.2(3) . . . . ?
C15 C16 C17 C12 -1.7(3) . . . . ?
C13 C12 C17 C16 1.8(3) . . . . ?
C11 C12 C17 C16 -177.29(18) . . . . ?
